data_7033501
loop_
_publ_author_name
'Dolganov, Alexander V.'
'Belov, Alexander S.'
'Novikov, Valentin V.'
'Vologzhanina, Anna V.'
'Romanenko, Galina V.'
'Budnikova, Yulia G.'
'Zelinskii, Genrikh E.'
'Buzin, Michail I.'
'Voloshin, Yan Z.'

_publ_section_title
;
 First iron and cobalt(ii) hexabromoclathrochelates: structural, magnetic,
 redox, and electrocatalytic behavior.
;
_journal_issue 5
_journal_name_full 'Dalton transactions (Cambridge, England : 2003)'
_journal_page_first 2476
_journal_page_last 2487
_journal_paper_doi 10.1039/c4dt03082f
_journal_volume 44
_journal_year 2015
_chemical_formula_moiety 'C14 H18 B2 Br6 Co N6 O6'
_chemical_formula_sum 'C14 H18 B2 Br6 Co N6 O6'
_chemical_formula_weight 926.35
_chemical_name_systematic
;
 ?
;
_space_group_crystal_system monoclinic
_space_group_IT_number 15
_space_group_name_Hall '-C 2yc'
_space_group_name_H-M_alt 'C 1 2/c 1'
_symmetry_space_group_name_Hall '-C 2yc'
_symmetry_space_group_name_H-M 'C 1 2/c 1'
_atom_sites_solution_hydrogens geom
_audit_creation_date 2014-11-10
_audit_creation_method
;
Olex2 1.2
(compiled 2014.09.19 svn.r3010 for OlexSys, GUI svn.r4874)
;
_audit_update_record
;
2014-11-10 deposited with the CCDC.
2014-12-15 downloaded from the CCDC.
;
_cell_angle_alpha 90
_cell_angle_beta 91.869(5)
_cell_angle_gamma 90
_cell_formula_units_Z 4
_cell_length_a 17.6394(11)
_cell_length_b 8.3798(6)
_cell_length_c 17.5783(12)
_cell_measurement_reflns_used 2308
_cell_measurement_temperature 281
_cell_measurement_theta_max 25.09
_cell_measurement_theta_min 2.31
_cell_volume 2596.9(3)
_computing_data_collection 'Apex II'
_computing_molecular_graphics 'Olex2 (Dolomanov et al., 2009)'
_computing_publication_material 'Olex2 (Dolomanov et al., 2009)'
_computing_structure_refinement 'XL (Sheldrick, 2008)'
_diffrn_ambient_temperature 281
_diffrn_measured_fraction_theta_full 0.969
_diffrn_measured_fraction_theta_max 0.962
_diffrn_measurement_device_type 'Bruker APEX-II CCD'
_diffrn_measurement_method '\f and \w scans'
_diffrn_radiation_monochromator graphite
_diffrn_radiation_type MoK\a
_diffrn_radiation_wavelength 0.71073
_diffrn_reflns_av_R_equivalents 0.0785
_diffrn_reflns_av_unetI/netI 0.1086
_diffrn_reflns_Laue_measured_fraction_full 0.969
_diffrn_reflns_Laue_measured_fraction_max 0.962
_diffrn_reflns_limit_h_max 23
_diffrn_reflns_limit_h_min -23
_diffrn_reflns_limit_k_max 11
_diffrn_reflns_limit_k_min -11
_diffrn_reflns_limit_l_max 22
_diffrn_reflns_limit_l_min -23
_diffrn_reflns_number 10402
_diffrn_reflns_point_group_measured_fraction_full 0.969
_diffrn_reflns_point_group_measured_fraction_max 0.962
_diffrn_reflns_theta_full 28.000
_diffrn_reflns_theta_max 28.127
_diffrn_reflns_theta_min 2.310
_diffrn_standards_number 0
_exptl_absorpt_coefficient_mu 9.936
_exptl_absorpt_correction_T_max 0.130
_exptl_absorpt_correction_T_min 0.098
_exptl_absorpt_correction_type multi-scan
_exptl_absorpt_process_details 'SADABS (Sheldrick, 1998)'
_exptl_crystal_colour black
_exptl_crystal_colour_primary black
_exptl_crystal_density_diffrn 2.369
_exptl_crystal_description prism
_exptl_crystal_F_000 1756
_exptl_crystal_size_max 0.35
_exptl_crystal_size_mid 0.2
_exptl_crystal_size_min 0.2
_refine_diff_density_max 0.679
_refine_diff_density_min -0.743
_refine_diff_density_rms 0.129
_refine_ls_extinction_method none
_refine_ls_goodness_of_fit_ref 0.948
_refine_ls_hydrogen_treatment constr
_refine_ls_matrix_type full
_refine_ls_number_parameters 161
_refine_ls_number_reflns 3050
_refine_ls_number_restraints 0
_refine_ls_restrained_S_all 0.948
_refine_ls_R_factor_all 0.1035
_refine_ls_R_factor_gt 0.0400
_refine_ls_shift/su_max 0.000
_refine_ls_shift/su_mean 0.000
_refine_ls_structure_factor_coef Fsqd
_refine_ls_weighting_details 'w=1/[\s^2^(Fo^2^)+(0.0080P)^2^] where P=(Fo^2^+2Fc^2^)/3'
_refine_ls_weighting_scheme calc
_refine_ls_wR_factor_gt 0.0575
_refine_ls_wR_factor_ref 0.0638
_reflns_Friedel_coverage 0.000
_reflns_number_gt 1561
_reflns_number_total 3050
_reflns_threshold_expression 'I > 2\s(I)'
_cod_data_source_file c4dt03082f2.cif
_cod_data_source_block Co281
_cod_depositor_comments 'Adding full bibliography for 7033492--7033506.cif.'
_cod_database_code 7033501
_shelxl_version_number 2014-3
_shelx_space_group_comment
;
The symmetry employed for this shelxl refinement is uniquely defined
by the following loop, which should always be used as a source of
symmetry information in preference to the above space-group names.
They are only intended as comments.
;
_shelx_estimated_absorpt_t_max 0.241
_shelx_estimated_absorpt_t_min 0.129
_olex2_refinement_description
;
1. Fixed Uiso
 At 1.2 times of:
  All C(H,H) groups
 At 1.5 times of:
  All C(H,H,H) groups
2.a Secondary CH2 refined with riding coordinates:
 C4(H4A,H4B), C5(H5A,H5B), C6(H6A,H6B)
2.b Idealised Me refined as rotating group:
 C7(H7A,H7B,H7C)
;

loop_
_space_group_symop_operation_xyz
'x, y, z'
'-x, y, -z+1/2'
'x+1/2, y+1/2, z'
'-x+1/2, y+1/2, -z+1/2'
'-x, -y, -z'
'x, -y, z-1/2'
'-x+1/2, -y+1/2, -z'
'x+1/2, -y+1/2, z-1/2'

loop_
_atom_site_label
_atom_site_type_symbol
_atom_site_fract_x
_atom_site_fract_y
_atom_site_fract_z
_atom_site_U_iso_or_equiv
_atom_site_adp_type
_atom_site_occupancy
_atom_site_site_symmetry_order
_atom_site_calc_flag
_atom_site_refinement_flags_posn
_atom_site_refinement_flags_adp
_atom_site_refinement_flags_occupancy
Br1 Br 0.27645(3) -0.93533(7) 0.19899(3) 0.0560(2) Uani 1 1 d . . .
Br2 Br 0.39725(3) -0.94360(7) 0.04871(3) 0.0559(2) Uani 1 1 d . . .
Br3 Br 0.43945(3) -0.14673(6) 0.32709(3) 0.0504(2) Uani 1 1 d . . .
Co1 Co 0.5000 -0.65073(10) 0.2500 0.0292(3) Uani 1 2 d S T P
O1 O 0.35332(17) -0.7349(3) 0.32234(18) 0.0353(8) Uani 1 1 d . . .
O2 O 0.53327(17) -0.7526(3) 0.09262(17) 0.0328(8) Uani 1 1 d . . .
O3 O 0.41557(16) -0.4891(3) 0.36749(17) 0.0318(8) Uani 1 1 d . . .
N1 N 0.3940(2) -0.7472(4) 0.2582(2) 0.0292(10) Uani 1 1 d . . .
N2 N 0.4816(2) -0.7575(4) 0.1492(2) 0.0268(9) Uani 1 1 d . . .
N3 N 0.4608(2) -0.4725(4) 0.3072(2) 0.0251(9) Uani 1 1 d . . .
C1 C 0.3685(2) -0.8272(5) 0.2016(3) 0.0253(11) Uani 1 1 d . . .
C2 C 0.4202(3) -0.8329(5) 0.1382(3) 0.0264(12) Uani 1 1 d . . .
C3 C 0.4757(2) -0.3298(5) 0.2824(3) 0.0272(12) Uani 1 1 d . . .
C4 C 0.3461(2) -0.6513(5) 0.4598(2) 0.0290(12) Uani 1 1 d . . .
H4A H 0.3015 -0.5872 0.4479 0.035 Uiso 1 1 calc R . .
H4B H 0.3291 -0.7585 0.4712 0.035 Uiso 1 1 calc R . .
C5 C 0.3871(3) -0.5818(6) 0.5312(3) 0.0428(14) Uani 1 1 d . . .
H5A H 0.4315 -0.6464 0.5433 0.051 Uiso 1 1 calc R . .
H5B H 0.4045 -0.4749 0.5196 0.051 Uiso 1 1 calc R . .
C6 C 0.3385(3) -0.5741(6) 0.6007(3) 0.0482(15) Uani 1 1 d . . .
H6A H 0.3198 -0.6802 0.6118 0.058 Uiso 1 1 calc R . .
H6B H 0.3695 -0.5391 0.6442 0.058 Uiso 1 1 calc R . .
C7 C 0.2719(3) -0.4614(6) 0.5896(3) 0.0561(16) Uani 1 1 d . . .
H7A H 0.2364 -0.5054 0.5527 0.084 Uiso 1 1 calc GR . .
H7B H 0.2896 -0.3601 0.5719 0.084 Uiso 1 1 calc GR . .
H7C H 0.2474 -0.4474 0.6371 0.084 Uiso 1 1 calc GR . .
B1 B 0.3964(3) -0.6576(6) 0.3884(3) 0.0257(14) Uani 1 1 d . . .

loop_
_atom_site_aniso_label
_atom_site_aniso_U_11
_atom_site_aniso_U_22
_atom_site_aniso_U_33
_atom_site_aniso_U_23
_atom_site_aniso_U_13
_atom_site_aniso_U_12
Br1 0.0489(4) 0.0790(4) 0.0399(4) -0.0072(3) 0.0004(3) -0.0377(3)
Br2 0.0599(4) 0.0716(4) 0.0359(4) -0.0248(3) -0.0006(3) -0.0239(3)
Br3 0.0726(4) 0.0236(3) 0.0563(4) -0.0047(3) 0.0244(3) 0.0064(3)
Co1 0.0368(6) 0.0231(5) 0.0279(6) 0.000 0.0070(5) 0.000
O1 0.036(2) 0.049(2) 0.021(2) -0.0043(17) 0.0052(17) -0.0126(16)
O2 0.042(2) 0.036(2) 0.021(2) -0.0071(16) 0.0070(17) -0.0063(16)
O3 0.041(2) 0.0226(19) 0.033(2) 0.0017(16) 0.0127(17) -0.0010(15)
N1 0.030(2) 0.034(2) 0.023(3) -0.007(2) 0.000(2) -0.0066(19)
N2 0.034(2) 0.020(2) 0.026(3) -0.0008(19) 0.001(2) -0.0036(19)
N3 0.033(2) 0.022(2) 0.020(2) -0.0010(19) 0.0052(19) -0.0014(18)
C1 0.033(3) 0.019(3) 0.023(3) 0.001(2) -0.007(2) -0.011(2)
C2 0.038(3) 0.020(3) 0.020(3) 0.002(2) -0.005(2) -0.008(2)
C3 0.028(3) 0.021(3) 0.033(3) -0.004(2) 0.000(2) 0.000(2)
C4 0.037(3) 0.029(3) 0.021(3) 0.000(2) 0.004(2) -0.005(2)
C5 0.043(3) 0.064(4) 0.022(3) -0.005(3) 0.005(3) -0.004(3)
C6 0.046(4) 0.071(4) 0.027(3) -0.014(3) -0.001(3) -0.010(3)
C7 0.055(4) 0.070(4) 0.044(4) -0.013(3) 0.011(3) -0.005(3)
B1 0.029(3) 0.020(3) 0.029(4) -0.001(3) -0.003(3) -0.003(3)

loop_
_atom_type_symbol
_atom_type_description
_atom_type_scat_dispersion_real
_atom_type_scat_dispersion_imag
_atom_type_scat_source
C C 0.0033 0.0016 'International Tables Vol C Tables 4.2.6.8 and 6.1.1.4'
H H 0.0000 0.0000 'International Tables Vol C Tables 4.2.6.8 and 6.1.1.4'
B B 0.0013 0.0007 'International Tables Vol C Tables 4.2.6.8 and 6.1.1.4'
N N 0.0061 0.0033 'International Tables Vol C Tables 4.2.6.8 and 6.1.1.4'
O O 0.0106 0.0060 'International Tables Vol C Tables 4.2.6.8 and 6.1.1.4'
Co Co 0.3494 0.9721 'International Tables Vol C Tables 4.2.6.8 and 6.1.1.4'
Br Br -0.2901 2.4595 'International Tables Vol C Tables 4.2.6.8 and 6.1.1.4'

loop_
_geom_angle_atom_site_label_1
_geom_angle_atom_site_label_2
_geom_angle_atom_site_label_3
_geom_angle
_geom_angle_site_symmetry_1
_geom_angle_site_symmetry_3
N1 Co1 N1 133.5(2) 2_655 .
N2 Co1 N1 83.27(15) 2_655 .
N2 Co1 N1 76.38(15) . .
N2 Co1 N1 83.27(15) . 2_655
N2 Co1 N1 76.38(15) 2_655 2_655
N2 Co1 N2 126.94(19) . 2_655
N3 Co1 N1 133.02(15) . 2_655
N3 Co1 N1 85.73(15) . .
N3 Co1 N1 133.02(15) 2_655 .
N3 Co1 N1 85.73(15) 2_655 2_655
N3 Co1 N2 138.83(14) . .
N3 Co1 N2 86.26(15) . 2_655
N3 Co1 N2 138.83(14) 2_655 2_655
N3 Co1 N2 86.26(15) 2_655 .
N3 Co1 N3 79.4(2) . 2_655
N1 O1 B1 113.8(3) . .
N2 O2 B1 114.7(3) . 2_655
N3 O3 B1 115.6(3) . .
O1 N1 Co1 122.5(3) . .
C1 N1 Co1 117.0(3) . .
C1 N1 O1 120.5(4) . .
O2 N2 Co1 122.5(3) . .
C2 N2 Co1 118.2(3) . .
C2 N2 O2 119.4(4) . .
O3 N3 Co1 123.7(2) . .
C3 N3 Co1 116.9(3) . .
C3 N3 O3 119.2(3) . .
N1 C1 Br1 124.3(4) . .
N1 C1 C2 113.7(4) . .
C2 C1 Br1 122.0(3) . .
N2 C2 Br2 122.7(3) . .
N2 C2 C1 114.8(4) . .
C1 C2 Br2 122.5(3) . .
N3 C3 Br3 122.9(3) . .
N3 C3 C3 113.3(2) . 2_655
C3 C3 Br3 123.84(13) 2_655 .
H4A C4 H4B 107.7 . .
C5 C4 H4A 108.8 . .
C5 C4 H4B 108.8 . .
C5 C4 B1 113.8(4) . .
B1 C4 H4A 108.8 . .
B1 C4 H4B 108.8 . .
C4 C5 H5A 108.7 . .
C4 C5 H5B 108.7 . .
H5A C5 H5B 107.6 . .
C6 C5 C4 114.1(4) . .
C6 C5 H5A 108.7 . .
C6 C5 H5B 108.7 . .
C5 C6 H6A 109.2 . .
C5 C6 H6B 109.2 . .
H6A C6 H6B 107.9 . .
C7 C6 C5 112.2(4) . .
C7 C6 H6A 109.2 . .
C7 C6 H6B 109.2 . .
C6 C7 H7A 109.5 . .
C6 C7 H7B 109.5 . .
C6 C7 H7C 109.5 . .
H7A C7 H7B 109.5 . .
H7A C7 H7C 109.5 . .
H7B C7 H7C 109.5 . .
O1 B1 C4 110.4(4) . .
O2 B1 O1 109.5(4) 2_655 .
O2 B1 C4 109.0(4) 2_655 .
O3 B1 O1 109.1(4) . .
O3 B1 O2 111.2(4) . 2_655
O3 B1 C4 107.7(4) . .

loop_
_geom_bond_atom_site_label_1
_geom_bond_atom_site_label_2
_geom_bond_distance
_geom_bond_site_symmetry_2
Br1 C1 1.859(4) .
Br2 C2 1.859(4) .
Br3 C3 1.848(4) .
Co1 N1 2.047(3) .
Co1 N1 2.047(3) 2_655
Co1 N2 2.002(4) .
Co1 N2 2.002(4) 2_655
Co1 N3 1.941(3) 2_655
Co1 N3 1.941(3) .
O1 N1 1.359(4) .
O1 B1 1.512(6) .
O2 N2 1.370(4) .
O2 B1 1.503(6) 2_655
O3 N3 1.354(4) .
O3 B1 1.500(6) .
N1 C1 1.270(5) .
N2 C2 1.265(5) .
N3 C3 1.303(4) .
C1 C2 1.464(5) .
C3 C3 1.447(8) 2_655
C4 H4A 0.9700 .
C4 H4B 0.9700 .
C4 C5 1.542(6) .
C4 B1 1.562(6) .
C5 H5A 0.9700 .
C5 H5B 0.9700 .
C5 C6 1.516(6) .
C6 H6A 0.9700 .
C6 H6B 0.9700 .
C6 C7 1.516(6) .
C7 H7A 0.9600 .
C7 H7B 0.9600 .
C7 H7C 0.9600 .
B1 O2 1.503(6) 2_655

loop_
_geom_torsion_atom_site_label_1
_geom_torsion_atom_site_label_2
_geom_torsion_atom_site_label_3
_geom_torsion_atom_site_label_4
_geom_torsion
_geom_torsion_site_symmetry_1
_geom_torsion_site_symmetry_4
Br1 C1 C2 Br2 1.7(5) . .
Br1 C1 C2 N2 -177.9(3) . .
Co1 N1 C1 Br1 176.1(2) . .
Co1 N1 C1 C2 -1.5(5) . .
Co1 N2 C2 Br2 -177.71(19) . .
Co1 N2 C2 C1 1.9(5) . .
Co1 N3 C3 Br3 177.2(2) . .
Co1 N3 C3 C3 -4.0(6) . 2_655
O1 N1 C1 Br1 -0.5(6) . .
O1 N1 C1 C2 -178.2(3) . .
O2 N2 C2 Br2 1.7(6) . .
O2 N2 C2 C1 -178.7(3) . .
O3 N3 C3 Br3 1.5(5) . .
O3 N3 C3 C3 -179.7(4) . 2_655
N1 O1 B1 O2 -58.9(5) . 2_655
N1 O1 B1 O3 63.0(5) . .
N1 O1 B1 C4 -178.9(4) . .
N1 C1 C2 Br2 179.4(3) . .
N1 C1 C2 N2 -0.2(6) . .
N3 O3 B1 O1 -61.7(5) . .
N3 O3 B1 O2 59.2(5) . 2_655
N3 O3 B1 C4 178.5(3) . .
C4 C5 C6 C7 -64.3(6) . .
C5 C4 B1 O1 177.1(4) . .
C5 C4 B1 O2 56.8(5) . 2_655
C5 C4 B1 O3 -63.9(5) . .
B1 O1 N1 Co1 -5.3(5) . .
B1 O1 N1 C1 171.1(4) . .
B1 O2 N2 Co1 -1.4(4) 2_655 .
B1 O2 N2 C2 179.1(4) 2_655 .
B1 O3 N3 Co1 -0.2(5) . .
B1 O3 N3 C3 175.2(4) . .
B1 C4 C5 C6 179.6(4) . .
